data_4122559
loop_
_publ_author_name
'Bagchi, Vivek'
'Paraskevopoulou, Patrina'
'Das, Purak'
'Chi, Lingyu'
'Wang, Qiuwen'
'Choudhury, Amitava'
'Mathieson, Jennifer S.'
'Cronin, Leroy'
'Pardue, Daniel B.'
'Cundari, Thomas R.'
'Mitrikas, George'
'Sanakis, Yiannis'
'Stavropoulos, Pericles'

_publ_section_title
;
 A Versatile Tripodal Cu(I) Reagent for C-N Bond Construction via
 Nitrene-Transfer Chemistry: Catalytic Perspectives and Mechanistic
 Insights on C-H Aminations/Amidinations and Olefin Aziridinations.
;
_journal_issue 32
_journal_name_full 'Journal of the American Chemical Society'
_journal_page_first 11362
_journal_page_last 11381
_journal_paper_doi 10.1021/ja503869j
_journal_volume 136
_journal_year 2014
_chemical_absolute_configuration unk
_chemical_formula_moiety 'C21 H19 N O2 S'
_chemical_formula_sum 'C21 H19 N O2 S'
_chemical_formula_weight 349.43
_chemical_name_systematic
; 
 ? 
;
_space_group_IT_number 4
_symmetry_cell_setting monoclinic
_symmetry_space_group_name_Hall 'P 2yb'
_symmetry_space_group_name_H-M 'P 1 21 1'
_atom_sites_solution_hydrogens geom
_atom_sites_solution_primary direct
_atom_sites_solution_secondary difmap
_audit_creation_method SHELXL-97
_cell_angle_alpha 90.00
_cell_angle_beta 101.009(6)
_cell_angle_gamma 90.00
_cell_formula_units_Z 2
_cell_length_a 9.422(5)
_cell_length_b 6.079(3)
_cell_length_c 15.628(8)
_cell_measurement_reflns_used 982
_cell_measurement_temperature 140(2)
_cell_measurement_theta_max 26.15
_cell_measurement_theta_min 2.20
_cell_volume 878.6(8)
_computing_cell_refinement 'Bruker SAINT (Bruker, 2008)'
_computing_data_collection 'Bruker SMART (Bruker, 2001)'
_computing_data_reduction 'Bruker SAINT'
_computing_molecular_graphics 'Bruker SHELXTL'
_computing_publication_material 'Bruker SHELXTL'
_computing_structure_refinement 'SHELXL-97 (Sheldrick, 2008)'
_computing_structure_solution 'SHELXS-97 (Sheldrick, 2008)'
_diffrn_ambient_temperature 140(2)
_diffrn_measured_fraction_theta_full 0.990
_diffrn_measured_fraction_theta_max 0.990
_diffrn_measurement_device_type 'Smart-Apex CCD area detector'
_diffrn_measurement_method 'phi and omega scans'
_diffrn_radiation_monochromator graphite
_diffrn_radiation_source 'fine-focus sealed tube'
_diffrn_radiation_type MoK\a
_diffrn_radiation_wavelength 0.71073
_diffrn_reflns_av_R_equivalents 0.0390
_diffrn_reflns_av_sigmaI/netI 0.0588
_diffrn_reflns_limit_h_max 12
_diffrn_reflns_limit_h_min -12
_diffrn_reflns_limit_k_max 8
_diffrn_reflns_limit_k_min -8
_diffrn_reflns_limit_l_max 20
_diffrn_reflns_limit_l_min -20
_diffrn_reflns_number 9439
_diffrn_reflns_theta_full 28.32
_diffrn_reflns_theta_max 28.32
_diffrn_reflns_theta_min 2.20
_exptl_absorpt_coefficient_mu 0.198
_exptl_absorpt_correction_T_max 0.9902
_exptl_absorpt_correction_T_min 0.9430
_exptl_absorpt_correction_type multi-scan
_exptl_absorpt_process_details '(SADABS; Bruker, 2008)'
_exptl_crystal_colour colorless
_exptl_crystal_density_diffrn 1.321
_exptl_crystal_density_method 'not measured'
_exptl_crystal_description rod
_exptl_crystal_F_000 368
_exptl_crystal_size_max 0.30
_exptl_crystal_size_mid 0.05
_exptl_crystal_size_min 0.05
_refine_diff_density_max 0.468
_refine_diff_density_min -0.233
_refine_diff_density_rms 0.060
_refine_ls_abs_structure_details 'Flack H D (1983), Acta Cryst. A39, 876-881'
_refine_ls_abs_structure_Flack 0.04(7)
_refine_ls_extinction_method none
_refine_ls_goodness_of_fit_ref 1.042
_refine_ls_hydrogen_treatment constr
_refine_ls_matrix_type full
_refine_ls_number_parameters 226
_refine_ls_number_reflns 4261
_refine_ls_number_restraints 1
_refine_ls_restrained_S_all 1.041
_refine_ls_R_factor_all 0.0555
_refine_ls_R_factor_gt 0.0470
_refine_ls_shift/su_max 0.000
_refine_ls_shift/su_mean 0.000
_refine_ls_structure_factor_coef Fsqd
_refine_ls_weighting_details 'calc w=1/[\s^2^(Fo^2^)+(0.0515P)^2^+0.0765P] where P=(Fo^2^+2Fc^2^)/3'
_refine_ls_weighting_scheme calc
_refine_ls_wR_factor_gt 0.1020
_refine_ls_wR_factor_ref 0.1074
_reflns_number_gt 3773
_reflns_number_total 4261
_reflns_threshold_expression >2sigma(I)
_cod_data_source_file trans_stilbene_NTs.cif
_cod_data_source_block sad
_cod_depositor_comments
;
The following automatic conversions were performed:

'_symmetry_cell_setting' value 'Monoclinic' changed to 'monoclinic'
according to
/usr/data/users/saulius/crontab/automatic-downloads/current/ACS/lib/dictionaries/cif_core.dic
dictionary named 'cif_core.dic' version 2.4.2 from
2011-04-26.

'_exptl_absorpt_correction_type' value 'Multi-scan'
changed to 'multi-scan' according to
/usr/data/users/saulius/crontab/automatic-downloads/current/ACS/lib/dictionaries/cif_core.dic
dictionary named 'cif_core.dic' version 2.4.2 from 2011-04-26.

Automatic conversion script
Id: cif_fix_values 2281 2013-09-26 08:29:07Z andrius 
;
_cod_original_sg_symbol_H-M P2(1)
_cod_database_code 4122559

loop_
_symmetry_equiv_pos_as_xyz
'x, y, z'
'-x, y+1/2, -z'

loop_
_atom_site_label
_atom_site_type_symbol
_atom_site_fract_x
_atom_site_fract_y
_atom_site_fract_z
_atom_site_U_iso_or_equiv
_atom_site_adp_type
_atom_site_occupancy
_atom_site_symmetry_multiplicity
_atom_site_calc_flag
_atom_site_refinement_flags
C1 C 0.6369(2) 0.2799(4) 0.20661(14) 0.0181(5) Uani 1 1 d .
H1A H 0.5776 0.1682 0.2310 0.022 Uiso 1 1 calc R
C2 C 0.5580(2) 0.3984(4) 0.12828(14) 0.0182(5) Uani 1 1 d .
H2A H 0.6223 0.4465 0.0878 0.022 Uiso 1 1 calc R
N1 N 0.59069(19) 0.5121(3) 0.21521(12) 0.0199(4) Uani 1 1 d .
C3 C 0.4093(2) 0.3375(4) 0.08229(14) 0.0188(5) Uani 1 1 d .
C4 C 0.3494(2) 0.1321(4) 0.09236(15) 0.0231(5) Uani 1 1 d .
H4A H 0.4015 0.0278 0.1315 0.028 Uiso 1 1 calc R
C5 C 0.2132(2) 0.0796(5) 0.04513(15) 0.0269(5) Uani 1 1 d .
H5A H 0.1726 -0.0606 0.0523 0.032 Uiso 1 1 calc R
C6 C 0.1369(3) 0.2280(5) -0.01169(15) 0.0275(6) Uani 1 1 d .
H6A H 0.0440 0.1901 -0.0437 0.033 Uiso 1 1 calc R
C7 C 0.1950(3) 0.4332(5) -0.02258(15) 0.0278(6) Uani 1 1 d .
H7A H 0.1418 0.5372 -0.0614 0.033 Uiso 1 1 calc R
C8 C 0.3318(3) 0.4856(4) 0.02384(15) 0.0248(5) Uani 1 1 d .
H8A H 0.3729 0.6248 0.0154 0.030 Uiso 1 1 calc R
C9 C 0.7946(2) 0.2307(4) 0.22222(14) 0.0180(5) Uani 1 1 d .
C10 C 0.8420(2) 0.0253(4) 0.25488(14) 0.0236(5) Uani 1 1 d .
H10A H 0.7752 -0.0775 0.2703 0.028 Uiso 1 1 calc R
C11 C 0.9875(3) -0.0290(4) 0.26493(16) 0.0281(6) Uani 1 1 d .
H11A H 1.0199 -0.1695 0.2871 0.034 Uiso 1 1 calc R
C12 C 1.0854(3) 0.1194(4) 0.24298(16) 0.0276(6) Uani 1 1 d .
H12A H 1.1845 0.0805 0.2494 0.033 Uiso 1 1 calc R
C13 C 1.0385(3) 0.3260(4) 0.21152(15) 0.0260(5) Uani 1 1 d .
H13A H 1.1057 0.4290 0.1968 0.031 Uiso 1 1 calc R
C14 C 0.8942(2) 0.3816(4) 0.20168(14) 0.0212(5) Uani 1 1 d .
H14A H 0.8627 0.5236 0.1808 0.025 Uiso 1 1 calc R
O1 O 0.36014(17) 0.7094(3) 0.22357(11) 0.0251(4) Uani 1 1 d .
O2 O 0.40626(17) 0.3576(3) 0.30123(10) 0.0235(4) Uani 1 1 d .
S1 S 0.46105(5) 0.55830(9) 0.27186(3) 0.01770(13) Uani 1 1 d .
C15 C 0.5645(2) 0.6971(4) 0.36127(14) 0.0192(5) Uani 1 1 d .
C16 C 0.6897(3) 0.6009(4) 0.40924(15) 0.0247(5) Uani 1 1 d .
H16A H 0.7188 0.4579 0.3951 0.030 Uiso 1 1 calc R
C17 C 0.7701(3) 0.7176(5) 0.47746(16) 0.0288(6) Uani 1 1 d .
H17A H 0.8550 0.6531 0.5105 0.035 Uiso 1 1 calc R
C18 C 0.7294(3) 0.9283(4) 0.49900(15) 0.0269(6) Uani 1 1 d .
C19 C 0.6025(3) 1.0181(4) 0.45182(15) 0.0262(5) Uani 1 1 d .
H19A H 0.5718 1.1593 0.4670 0.031 Uiso 1 1 calc R
C20 C 0.5201(3) 0.9037(4) 0.38265(14) 0.0224(5) Uani 1 1 d .
H20A H 0.4341 0.9667 0.3504 0.027 Uiso 1 1 calc R
C21 C 0.8231(3) 1.0585(6) 0.57079(16) 0.0386(6) Uani 1 1 d .
H21A H 0.7784 1.2019 0.5765 0.058 Uiso 1 1 calc R
H21B H 0.9190 1.0800 0.5565 0.058 Uiso 1 1 calc R
H21C H 0.8327 0.9779 0.6259 0.058 Uiso 1 1 calc R

loop_
_atom_site_aniso_label
_atom_site_aniso_U_11
_atom_site_aniso_U_22
_atom_site_aniso_U_33
_atom_site_aniso_U_23
_atom_site_aniso_U_13
_atom_site_aniso_U_12
C1 0.0161(10) 0.0190(11) 0.0196(11) -0.0008(9) 0.0040(9) -0.0002(9)
C2 0.0186(11) 0.0186(11) 0.0184(10) 0.0006(9) 0.0057(9) 0.0006(9)
N1 0.0187(9) 0.0200(12) 0.0204(9) -0.0003(7) 0.0021(7) 0.0011(8)
C3 0.0154(10) 0.0247(12) 0.0172(10) -0.0021(9) 0.0054(9) 0.0006(9)
C4 0.0225(11) 0.0204(12) 0.0258(12) 0.0007(9) 0.0035(10) 0.0012(9)
C5 0.0223(11) 0.0253(14) 0.0334(12) -0.0082(12) 0.0060(10) -0.0062(11)
C6 0.0186(12) 0.0406(15) 0.0226(12) -0.0083(11) 0.0018(10) -0.0018(11)
C7 0.0244(13) 0.0381(15) 0.0193(11) 0.0055(11) 0.0001(10) 0.0072(11)
C8 0.0248(12) 0.0244(13) 0.0258(12) 0.0037(9) 0.0066(10) -0.0004(10)
C9 0.0157(11) 0.0215(11) 0.0164(10) -0.0018(9) 0.0018(9) 0.0010(9)
C10 0.0196(11) 0.0243(14) 0.0259(11) 0.0023(10) 0.0022(9) -0.0012(10)
C11 0.0248(13) 0.0254(13) 0.0307(13) 0.0040(10) -0.0035(11) 0.0066(10)
C12 0.0155(11) 0.0362(15) 0.0297(13) -0.0029(10) 0.0008(10) 0.0037(10)
C13 0.0209(12) 0.0307(14) 0.0261(12) -0.0006(10) 0.0038(10) -0.0068(10)
C14 0.0192(11) 0.0222(12) 0.0220(11) 0.0002(9) 0.0029(9) -0.0008(10)
O1 0.0236(9) 0.0236(9) 0.0272(9) 0.0034(7) 0.0026(7) 0.0071(7)
O2 0.0216(8) 0.0223(9) 0.0288(9) 0.0001(7) 0.0105(7) -0.0024(7)
S1 0.0160(2) 0.0169(2) 0.0205(2) 0.0006(2) 0.00426(19) 0.0011(2)
C15 0.0218(11) 0.0178(11) 0.0194(11) 0.0020(9) 0.0073(9) -0.0019(9)
C16 0.0248(12) 0.0218(14) 0.0273(12) -0.0003(9) 0.0049(10) 0.0037(10)
C17 0.0243(13) 0.0358(14) 0.0251(12) 0.0006(11) 0.0017(10) -0.0014(11)
C18 0.0339(14) 0.0294(14) 0.0196(11) -0.0026(10) 0.0106(10) -0.0120(11)
C19 0.0364(13) 0.0196(14) 0.0253(11) -0.0022(10) 0.0132(10) -0.0059(11)
C20 0.0259(12) 0.0197(12) 0.0229(11) 0.0012(9) 0.0082(10) -0.0002(10)
C21 0.0431(15) 0.0444(16) 0.0290(12) -0.0086(15) 0.0085(11) -0.0169(16)

loop_
_atom_type_symbol
_atom_type_description
_atom_type_scat_dispersion_real
_atom_type_scat_dispersion_imag
_atom_type_scat_source
C C 0.0033 0.0016 'International Tables Vol C Tables 4.2.6.8 and 6.1.1.4'
H H 0.0000 0.0000 'International Tables Vol C Tables 4.2.6.8 and 6.1.1.4'
N N 0.0061 0.0033 'International Tables Vol C Tables 4.2.6.8 and 6.1.1.4'
O O 0.0106 0.0060 'International Tables Vol C Tables 4.2.6.8 and 6.1.1.4'
S S 0.1246 0.1234 'International Tables Vol C Tables 4.2.6.8 and 6.1.1.4'

loop_
_geom_angle_atom_site_label_1
_geom_angle_atom_site_label_2
_geom_angle_atom_site_label_3
_geom_angle
C9 C1 C2 123.84(19)
C9 C1 N1 118.32(19)
C2 C1 N1 60.53(14)
C9 C1 H1A 114.5
C2 C1 H1A 114.5
N1 C1 H1A 114.5
C1 C2 C3 123.35(19)
C1 C2 N1 59.75(14)
C3 C2 N1 124.08(18)
C1 C2 H2A 113.2
C3 C2 H2A 113.2
N1 C2 H2A 113.2
C1 N1 C2 59.73(14)
C1 N1 S1 117.67(14)
C2 N1 S1 120.94(14)
C8 C3 C4 118.9(2)
C8 C3 C2 118.9(2)
C4 C3 C2 122.1(2)
C5 C4 C3 119.9(2)
C5 C4 H4A 120.0
C3 C4 H4A 120.0
C6 C5 C4 120.7(2)
C6 C5 H5A 119.7
C4 C5 H5A 119.7
C5 C6 C7 120.1(2)
C5 C6 H6A 119.9
C7 C6 H6A 119.9
C6 C7 C8 119.4(2)
C6 C7 H7A 120.3
C8 C7 H7A 120.3
C3 C8 C7 120.9(2)
C3 C8 H8A 119.5
C7 C8 H8A 119.5
C10 C9 C14 119.5(2)
C10 C9 C1 118.7(2)
C14 C9 C1 121.7(2)
C9 C10 C11 119.7(2)
C9 C10 H10A 120.1
C11 C10 H10A 120.1
C12 C11 C10 120.6(2)
C12 C11 H11A 119.7
C10 C11 H11A 119.7
C11 C12 C13 119.8(2)
C11 C12 H12A 120.1
C13 C12 H12A 120.1
C14 C13 C12 120.0(2)
C14 C13 H13A 120.0
C12 C13 H13A 120.0
C13 C14 C9 120.4(2)
C13 C14 H14A 119.8
C9 C14 H14A 119.8
O1 S1 O2 118.15(11)
O1 S1 N1 108.02(10)
O2 S1 N1 111.88(9)
O1 S1 C15 108.86(11)
O2 S1 C15 109.42(10)
N1 S1 C15 98.73(10)
C20 C15 C16 120.8(2)
C20 C15 S1 118.66(18)
C16 C15 S1 120.52(18)
C17 C16 C15 118.8(2)
C17 C16 H16A 120.6
C15 C16 H16A 120.6
C16 C17 C18 121.5(2)
C16 C17 H17A 119.3
C18 C17 H17A 119.3
C19 C18 C17 118.7(2)
C19 C18 C21 120.6(2)
C17 C18 C21 120.7(3)
C18 C19 C20 120.7(2)
C18 C19 H19A 119.6
C20 C19 H19A 119.6
C15 C20 C19 119.5(2)
C15 C20 H20A 120.3
C19 C20 H20A 120.3
C18 C21 H21A 109.5
C18 C21 H21B 109.5
H21A C21 H21B 109.5
C18 C21 H21C 109.5
H21A C21 H21C 109.5
H21B C21 H21C 109.5

loop_
_geom_bond_atom_site_label_1
_geom_bond_atom_site_label_2
_geom_bond_distance
C1 C9 1.489(3)
C1 C2 1.491(3)
C1 N1 1.491(3)
C1 H1A 1.0000
C2 C3 1.494(3)
C2 N1 1.503(3)
C2 H2A 1.0000
N1 S1 1.664(2)
C3 C8 1.387(3)
C3 C4 1.391(3)
C4 C5 1.390(3)
C4 H4A 0.9500
C5 C6 1.369(4)
C5 H5A 0.9500
C6 C7 1.386(4)
C6 H6A 0.9500
C7 C8 1.390(3)
C7 H7A 0.9500
C8 H8A 0.9500
C9 C10 1.390(3)
C9 C14 1.393(3)
C10 C11 1.390(3)
C10 H10A 0.9500
C11 C12 1.379(3)
C11 H11A 0.9500
C12 C13 1.390(4)
C12 H12A 0.9500
C13 C14 1.380(3)
C13 H13A 0.9500
C14 H14A 0.9500
O1 S1 1.4293(17)
O2 S1 1.4338(17)
S1 C15 1.759(2)
C15 C20 1.385(3)
C15 C16 1.399(3)
C16 C17 1.380(3)
C16 H16A 0.9500
C17 C18 1.396(4)
C17 H17A 0.9500
C18 C19 1.391(4)
C18 C21 1.512(3)
C19 C20 1.391(3)
C19 H19A 0.9500
C20 H20A 0.9500
C21 H21A 0.9800
C21 H21B 0.9800
C21 H21C 0.9800

loop_
_geom_torsion_atom_site_label_1
_geom_torsion_atom_site_label_2
_geom_torsion_atom_site_label_3
_geom_torsion_atom_site_label_4
_geom_torsion
C9 C1 C2 C3 140.8(2)
N1 C1 C2 C3 -113.1(2)
C9 C1 C2 N1 -106.1(2)
C9 C1 N1 C2 115.0(2)
C9 C1 N1 S1 -133.56(17)
C2 C1 N1 S1 111.48(17)
C3 C2 N1 C1 112.0(2)
C1 C2 N1 S1 -106.08(18)
C3 C2 N1 S1 5.9(3)
C1 C2 C3 C8 164.9(2)
N1 C2 C3 C8 91.4(3)
C1 C2 C3 C4 -18.9(3)
N1 C2 C3 C4 -92.5(3)
C8 C3 C4 C5 -0.9(3)
C2 C3 C4 C5 -177.1(2)
C3 C4 C5 C6 0.2(3)
C4 C5 C6 C7 -0.1(3)
C5 C6 C7 C8 0.8(4)
C4 C3 C8 C7 1.6(3)
C2 C3 C8 C7 177.9(2)
C6 C7 C8 C3 -1.5(4)
C2 C1 C9 C10 -138.2(2)
N1 C1 C9 C10 150.0(2)
C2 C1 C9 C14 39.2(3)
N1 C1 C9 C14 -32.6(3)
C14 C9 C10 C11 -1.4(3)
C1 C9 C10 C11 176.1(2)
C9 C10 C11 C12 0.2(4)
C10 C11 C12 C13 0.8(4)
C11 C12 C13 C14 -0.5(4)
C12 C13 C14 C9 -0.7(3)
C10 C9 C14 C13 1.7(3)
C1 C9 C14 C13 -175.7(2)
C1 N1 S1 O1 -134.79(16)
C2 N1 S1 O1 -65.24(18)
C1 N1 S1 O2 -3.09(19)
C2 N1 S1 O2 66.46(18)
C1 N1 S1 C15 112.02(17)
C2 N1 S1 C15 -178.43(17)
O1 S1 C15 C20 12.3(2)
O2 S1 C15 C20 -118.20(17)
N1 S1 C15 C20 124.80(17)
O1 S1 C15 C16 -167.25(17)
O2 S1 C15 C16 62.3(2)
N1 S1 C15 C16 -54.7(2)
C20 C15 C16 C17 -1.3(3)
S1 C15 C16 C17 178.23(17)
C15 C16 C17 C18 -0.2(4)
C16 C17 C18 C19 1.9(3)
C16 C17 C18 C21 -176.7(2)
C17 C18 C19 C20 -2.1(3)
C21 C18 C19 C20 176.5(2)
C16 C15 C20 C19 1.1(3)
S1 C15 C20 C19 -178.42(16)
C18 C19 C20 C15 0.6(3)
